data_2233518
loop_
_publ_author_name
'Abduelftah, Halema Shaban'
'Ali, Amna Qasem'
'Eltayeb, Naser Eltaher'
'Teoh, Siang Guan'
'Fun, Hoong-Kun'

_publ_section_title
;
 Bis{<i>N</i>-ethyl-2-[3-(hydroxyimino-\k<i>N</i>)butan-2-ylidene]hydrazinecarbothioamide-\k^2^<i>N</i>^2^,<i>S</i>}nickel(II)
 dichloride
;
_journal_coeditor_code IS5020
_journal_issue 2
_journal_name_full 'Acta Crystallographica Section E'
_journal_page_first m183
_journal_page_last m184
_journal_paper_doi 10.1107/S1600536811055383
_journal_volume 68
_journal_year 2012
_chemical_formula_iupac '[Ni (C7 H14 N4 O S)2] Cl2'
_chemical_formula_moiety 'C14 H28 N8 Ni O2 S2 2+, 2(Cl -)'
_chemical_formula_sum 'C14 H28 Cl2 N8 Ni O2 S2'
_chemical_formula_weight 534.17
_chemical_name_systematic
;
Bis{<i>N</i>-ethyl-2-[3-(hydroxyimino-\k<i>N</i>)butan-2-
ylidene]hydrazinecarbothioamide-\k^2^<i>N</i>^2^,<i>S</i>}nickel(II) dichloride
;
_space_group_IT_number 14
_symmetry_cell_setting monoclinic
_symmetry_space_group_name_Hall '-P 2ybc'
_symmetry_space_group_name_H-M 'P 1 21/c 1'
_atom_sites_solution_hydrogens geom
_atom_sites_solution_primary direct
_atom_sites_solution_secondary difmap
_audit_creation_method SHELXL-97
_cell_angle_alpha 90.00
_cell_angle_beta 98.5420(10)
_cell_angle_gamma 90.00
_cell_formula_units_Z 4
_cell_length_a 18.4990(11)
_cell_length_b 14.2097(9)
_cell_length_c 9.2422(6)
_cell_measurement_reflns_used 7955
_cell_measurement_temperature 293(2)
_cell_measurement_theta_max 31.47
_cell_measurement_theta_min 2.65
_cell_volume 2402.5(3)
_computing_cell_refinement 'SAINT (Bruker, 2005)'
_computing_data_collection 'APEX2 (Bruker, 2005)'
_computing_data_reduction 'SAINT (Bruker, 2005)'
_computing_molecular_graphics 'SHELXTL (Sheldrick, 2008)'
_computing_publication_material 'SHELXTL (Sheldrick, 2008) and PLATON (Spek, 2009)'
_computing_structure_refinement 'SHELXL97 (Sheldrick, 2008)'
_computing_structure_solution 'SHELXS97 (Sheldrick, 2008)'
_diffrn_ambient_temperature 293(2)
_diffrn_measured_fraction_theta_full 0.996
_diffrn_measured_fraction_theta_max 0.996
_diffrn_measurement_device_type 'Bruker APEXII CCD'
_diffrn_measurement_method '\f and \w scans'
_diffrn_radiation_monochromator graphite
_diffrn_radiation_source 'fine-focus sealed tube'
_diffrn_radiation_type MoK\a
_diffrn_radiation_wavelength 0.71073
_diffrn_reflns_av_R_equivalents 0.0296
_diffrn_reflns_av_sigmaI/netI 0.0279
_diffrn_reflns_limit_h_max 24
_diffrn_reflns_limit_h_min -27
_diffrn_reflns_limit_k_max 19
_diffrn_reflns_limit_k_min -21
_diffrn_reflns_limit_l_max 13
_diffrn_reflns_limit_l_min -12
_diffrn_reflns_number 30693
_diffrn_reflns_theta_full 31.81
_diffrn_reflns_theta_max 31.81
_diffrn_reflns_theta_min 2.65
_diffrn_standards_number 0
_exptl_absorpt_coefficient_mu 1.230
_exptl_absorpt_correction_T_max 0.8694
_exptl_absorpt_correction_T_min 0.6254
_exptl_absorpt_correction_type multi-scan
_exptl_absorpt_process_details '(SADABS; Bruker, 2005)'
_exptl_crystal_colour Purple
_exptl_crystal_density_diffrn 1.477
_exptl_crystal_density_method 'not measured'
_exptl_crystal_description Block
_exptl_crystal_F_000 1112
_exptl_crystal_size_max 0.42
_exptl_crystal_size_mid 0.20
_exptl_crystal_size_min 0.12
_refine_diff_density_max 0.660
_refine_diff_density_min -0.357
_refine_ls_extinction_method none
_refine_ls_goodness_of_fit_ref 1.030
_refine_ls_hydrogen_treatment mixed
_refine_ls_matrix_type full
_refine_ls_number_parameters 292
_refine_ls_number_reflns 8190
_refine_ls_number_restraints 0
_refine_ls_restrained_S_all 1.030
_refine_ls_R_factor_all 0.0531
_refine_ls_R_factor_gt 0.0330
_refine_ls_shift/su_max 0.001
_refine_ls_shift/su_mean 0.000
_refine_ls_structure_factor_coef Fsqd
_refine_ls_weighting_details 'calc w=1/[\s^2^(Fo^2^)+(0.0413P)^2^+0.4822P] where P=(Fo^2^+2Fc^2^)/3'
_refine_ls_weighting_scheme calc
_refine_ls_wR_factor_gt 0.0801
_refine_ls_wR_factor_ref 0.0892
_reflns_number_gt 6071
_reflns_number_total 8190
_reflns_threshold_expression I>2sigma(I)
_cod_data_source_file is5020.cif
_cod_data_source_block I
_cod_original_sg_symbol_H-M 'P 21/c'
_cod_database_code 2233518
_cod_database_fobs_code 2233518

loop_
_symmetry_equiv_pos_as_xyz
'x, y, z'
'-x, y+1/2, -z+1/2'
'-x, -y, -z'
'x, -y-1/2, z-1/2'

loop_
_atom_site_type_symbol
_atom_site_label
_atom_site_fract_x
_atom_site_fract_y
_atom_site_fract_z
_atom_site_U_iso_or_equiv
_atom_site_adp_type
_atom_site_calc_flag
_atom_site_refinement_flags
_atom_site_occupancy
_atom_site_symmetry_multiplicity
Ni Ni1 0.254705(10) 0.544056(14) 0.720936(19) 0.03000(6) Uani d . 1 1
S S1 0.19095(2) 0.69236(3) 0.69747(5) 0.04214(10) Uani d . 1 1
S S2 0.33886(2) 0.59247(4) 0.55926(4) 0.04259(11) Uani d . 1 1
O O1 0.32326(8) 0.33683(10) 0.76904(16) 0.0528(3) Uani d . 1 1
O O2 0.15128(7) 0.47332(11) 0.94881(14) 0.0493(3) Uani d . 1 1
N N1 0.27241(7) 0.39758(10) 0.69614(14) 0.0355(3) Uani d . 1 1
N N2 0.17389(7) 0.50408(10) 0.56264(13) 0.0318(3) Uani d . 1 1
N N3 0.12478(8) 0.56856(10) 0.50132(15) 0.0376(3) Uani d . 1 1
N N4 0.07395(8) 0.71317(11) 0.49656(17) 0.0422(3) Uani d . 1 1
N N5 0.21534(7) 0.51429(10) 0.92075(14) 0.0345(3) Uani d . 1 1
N N6 0.33784(7) 0.58110(9) 0.87569(13) 0.0322(3) Uani d . 1 1
N N7 0.40248(8) 0.61137(11) 0.83749(15) 0.0405(3) Uani d . 1 1
N N8 0.47653(9) 0.63277(13) 0.66593(19) 0.0510(4) Uani d . 1 1
C C1 0.17121(8) 0.41842(12) 0.51582(16) 0.0351(3) Uani d . 1 1
C C2 0.22784(9) 0.35631(12) 0.59529(17) 0.0373(3) Uani d . 1 1
C C3 0.11569(11) 0.38175(14) 0.39472(19) 0.0484(4) Uani d . 1 1
H H3A 0.1058 0.4288 0.3199 0.073 Uiso calc R 1 1
H H3B 0.0714 0.3668 0.4324 0.073 Uiso calc R 1 1
H H3C 0.1343 0.3261 0.3542 0.073 Uiso calc R 1 1
C C4 0.23136(14) 0.25422(14) 0.5599(3) 0.0642(6) Uani d . 1 1
H H4A 0.2650 0.2233 0.6340 0.096 Uiso calc R 1 1
H H4B 0.2477 0.2468 0.4667 0.096 Uiso calc R 1 1
H H4C 0.1837 0.2268 0.5563 0.096 Uiso calc R 1 1
C C5 0.32848(9) 0.58058(12) 1.01105(16) 0.0363(3) Uani d . 1 1
C C6 0.25807(9) 0.53975(12) 1.03697(16) 0.0360(3) Uani d . 1 1
C C7 0.38261(11) 0.61688(17) 1.13467(19) 0.0564(5) Uani d . 1 1
H H7A 0.4071 0.6708 1.1026 0.085 Uiso calc R 1 1
H H7B 0.4178 0.5687 1.1662 0.085 Uiso calc R 1 1
H H7C 0.3577 0.6344 1.2146 0.085 Uiso calc R 1 1
C C8 0.24030(12) 0.52761(18) 1.18843(19) 0.0585(6) Uani d . 1 1
H H8A 0.1939 0.4968 1.1841 0.088 Uiso calc R 1 1
H H8B 0.2382 0.5882 1.2337 0.088 Uiso calc R 1 1
H H8C 0.2775 0.4901 1.2448 0.088 Uiso calc R 1 1
C C9 0.12641(8) 0.65727(11) 0.55863(16) 0.0336(3) Uani d . 1 1
C C10 0.06787(12) 0.81258(14) 0.5282(2) 0.0518(5) Uani d . 1 1
H H10A 0.1130 0.8444 0.5164 0.062 Uiso calc R 1 1
H H10B 0.0596 0.8208 0.6286 0.062 Uiso calc R 1 1
C C11 0.00570(14) 0.85451(17) 0.4263(3) 0.0682(6) Uani d . 1 1
H H11A 0.0035 0.9210 0.4438 0.102 Uiso calc R 1 1
H H11B -0.0393 0.8257 0.4429 0.102 Uiso calc R 1 1
H H11C 0.0130 0.8437 0.3270 0.102 Uiso calc R 1 1
C C12 0.41003(9) 0.61232(12) 0.69315(17) 0.0365(3) Uani d . 1 1
C C13 0.49817(12) 0.64029(17) 0.5214(2) 0.0592(5) Uani d . 1 1
H H13A 0.4789 0.6980 0.4747 0.071 Uiso calc R 1 1
H H13B 0.4783 0.5878 0.4612 0.071 Uiso calc R 1 1
C C14 0.58014(14) 0.64005(19) 0.5352(3) 0.0805(8) Uani d . 1 1
H H14A 0.5944 0.6431 0.4395 0.121 Uiso calc R 1 1
H H14B 0.5990 0.5833 0.5831 0.121 Uiso calc R 1 1
H H14C 0.5994 0.6935 0.5916 0.121 Uiso calc R 1 1
Cl Cl1 0.03036(3) 0.42615(5) 0.70489(5) 0.06167(15) Uani d . 1 1
Cl Cl2 0.43204(3) 0.39179(4) 1.01970(8) 0.07468(19) Uani d . 1 1
H H1N4 0.0469(11) 0.6925(15) 0.440(2) 0.043(6) Uiso d . 1 1
H H1O2 0.1237(14) 0.4674(16) 0.869(3) 0.063(7) Uiso d . 1 1
H H1N7 0.4416(12) 0.6072(15) 0.903(2) 0.050(6) Uiso d . 1 1
H H1N3 0.0897(12) 0.5517(14) 0.456(2) 0.046(6) Uiso d . 1 1
H H1O1 0.3480(13) 0.3666(16) 0.829(3) 0.055(7) Uiso d . 1 1
H H1N8 0.5085(13) 0.6376(15) 0.742(2) 0.055(6) Uiso d . 1 1

loop_
_atom_site_aniso_label
_atom_site_aniso_U_11
_atom_site_aniso_U_22
_atom_site_aniso_U_33
_atom_site_aniso_U_12
_atom_site_aniso_U_13
_atom_site_aniso_U_23
Ni1 0.02577(10) 0.03547(11) 0.02620(9) -0.00196(8) -0.00457(6) -0.00166(7)
S1 0.0396(2) 0.0390(2) 0.0418(2) 0.00331(17) -0.01353(16) -0.00551(16)
S2 0.0354(2) 0.0605(3) 0.03009(18) -0.00913(19) -0.00085(14) 0.00010(17)
O1 0.0535(8) 0.0468(8) 0.0519(7) 0.0120(6) -0.0134(6) -0.0010(6)
O2 0.0352(7) 0.0699(9) 0.0409(6) -0.0168(6) -0.0004(5) 0.0024(6)
N1 0.0325(7) 0.0383(7) 0.0339(6) 0.0037(5) -0.0007(5) 0.0004(5)
N2 0.0265(6) 0.0375(7) 0.0294(5) -0.0032(5) -0.0027(4) -0.0015(5)
N3 0.0293(7) 0.0418(8) 0.0367(7) -0.0015(6) -0.0116(5) -0.0021(5)
N4 0.0345(8) 0.0467(8) 0.0407(7) 0.0033(6) -0.0094(6) 0.0010(6)
N5 0.0284(6) 0.0406(7) 0.0329(6) -0.0031(5) -0.0014(5) -0.0009(5)
N6 0.0267(6) 0.0373(7) 0.0301(6) -0.0021(5) -0.0042(4) -0.0001(5)
N7 0.0287(7) 0.0552(9) 0.0345(6) -0.0070(6) -0.0062(5) 0.0000(6)
N8 0.0317(8) 0.0696(11) 0.0509(9) -0.0086(7) 0.0035(6) 0.0000(8)
C1 0.0299(8) 0.0434(9) 0.0310(7) -0.0063(6) 0.0010(5) -0.0059(6)
C2 0.0375(8) 0.0375(8) 0.0363(7) -0.0027(7) 0.0037(6) -0.0039(6)
C3 0.0464(10) 0.0529(11) 0.0416(8) -0.0103(8) -0.0073(7) -0.0127(8)
C4 0.0733(15) 0.0421(11) 0.0715(14) 0.0015(10) -0.0082(11) -0.0138(10)
C5 0.0341(8) 0.0420(9) 0.0293(6) -0.0019(7) -0.0070(6) -0.0018(6)
C6 0.0366(8) 0.0408(8) 0.0287(6) -0.0006(7) -0.0017(6) 0.0004(6)
C7 0.0516(11) 0.0787(14) 0.0341(8) -0.0182(10) -0.0090(7) -0.0095(9)
C8 0.0573(12) 0.0867(16) 0.0300(8) -0.0173(11) 0.0020(7) 0.0016(9)
C9 0.0272(7) 0.0411(8) 0.0306(6) -0.0015(6) -0.0018(5) 0.0019(6)
C10 0.0532(11) 0.0482(11) 0.0497(10) 0.0130(9) -0.0064(8) 0.0007(8)
C11 0.0692(15) 0.0600(13) 0.0677(13) 0.0232(11) -0.0153(11) 0.0093(11)
C12 0.0301(8) 0.0401(8) 0.0379(7) -0.0024(6) 0.0001(6) 0.0004(6)
C13 0.0509(12) 0.0671(13) 0.0637(12) -0.0074(10) 0.0218(10) 0.0040(10)
C14 0.0590(15) 0.0699(16) 0.122(2) -0.0031(12) 0.0435(15) -0.0051(15)
Cl1 0.0405(3) 0.0975(4) 0.0438(2) -0.0219(3) -0.00425(18) -0.0083(2)
Cl2 0.0534(3) 0.0625(3) 0.0937(4) -0.0016(3) -0.0363(3) 0.0016(3)

loop_
_atom_type_symbol
_atom_type_description
_atom_type_scat_dispersion_real
_atom_type_scat_dispersion_imag
_atom_type_scat_source
C C 0.0033 0.0016 'International Tables Vol C Tables 4.2.6.8 and 6.1.1.4'
H H 0.0000 0.0000 'International Tables Vol C Tables 4.2.6.8 and 6.1.1.4'
N N 0.0061 0.0033 'International Tables Vol C Tables 4.2.6.8 and 6.1.1.4'
O O 0.0106 0.0060 'International Tables Vol C Tables 4.2.6.8 and 6.1.1.4'
S S 0.1246 0.1234 'International Tables Vol C Tables 4.2.6.8 and 6.1.1.4'
Cl Cl 0.1484 0.1585 'International Tables Vol C Tables 4.2.6.8 and 6.1.1.4'
Ni Ni 0.3393 1.1124 'International Tables Vol C Tables 4.2.6.8 and 6.1.1.4'

loop_
_geom_angle_atom_site_label_1
_geom_angle_atom_site_label_2
_geom_angle_atom_site_label_3
_geom_angle
N6 Ni1 N2 177.98(5)
N6 Ni1 N1 102.68(5)
N2 Ni1 N1 75.81(5)
N6 Ni1 N5 76.02(5)
N2 Ni1 N5 105.19(5)
N1 Ni1 N5 88.68(5)
N6 Ni1 S1 98.49(4)
N2 Ni1 S1 83.14(4)
N1 Ni1 S1 158.21(4)
N5 Ni1 S1 91.49(4)
N6 Ni1 S2 82.53(4)
N2 Ni1 S2 96.22(4)
N1 Ni1 S2 95.08(4)
N5 Ni1 S2 158.53(4)
S1 Ni1 S2 92.701(19)
C9 S1 Ni1 95.24(6)
C12 S2 Ni1 95.63(6)
N1 O1 H1O1 107.0(17)
N5 O2 H1O2 107.9(17)
C2 N1 O1 112.67(14)
C2 N1 Ni1 115.53(11)
O1 N1 Ni1 131.80(10)
C1 N2 N3 120.53(13)
C1 N2 Ni1 119.84(11)
N3 N2 Ni1 119.56(10)
N2 N3 C9 119.17(12)
N2 N3 H1N3 118.9(16)
C9 N3 H1N3 118.3(16)
C9 N4 C10 125.00(15)
C9 N4 H1N4 116.9(17)
C10 N4 H1N4 118.1(17)
C6 N5 O2 113.58(13)
C6 N5 Ni1 114.95(11)
O2 N5 Ni1 131.47(10)
C5 N6 N7 120.14(13)
C5 N6 Ni1 119.40(11)
N7 N6 Ni1 120.38(9)
C12 N7 N6 118.52(13)
C12 N7 H1N7 118.8(14)
N6 N7 H1N7 118.0(14)
C12 N8 C13 125.52(17)
C12 N8 H1N8 114.4(15)
C13 N8 H1N8 119.9(15)
N2 C1 C2 114.04(13)
N2 C1 C3 124.57(15)
C2 C1 C3 121.38(15)
N1 C2 C1 114.65(14)
N1 C2 C4 123.84(17)
C1 C2 C4 121.51(15)
C1 C3 H3A 109.5
C1 C3 H3B 109.5
H3A C3 H3B 109.5
C1 C3 H3C 109.5
H3A C3 H3C 109.5
H3B C3 H3C 109.5
C2 C4 H4A 109.5
C2 C4 H4B 109.5
H4A C4 H4B 109.5
C2 C4 H4C 109.5
H4A C4 H4C 109.5
H4B C4 H4C 109.5
N6 C5 C6 114.12(13)
N6 C5 C7 124.67(16)
C6 C5 C7 121.21(14)
N5 C6 C5 114.95(13)
N5 C6 C8 123.77(16)
C5 C6 C8 121.26(14)
C5 C7 H7A 109.5
C5 C7 H7B 109.5
H7A C7 H7B 109.5
C5 C7 H7C 109.5
H7A C7 H7C 109.5
H7B C7 H7C 109.5
C6 C8 H8A 109.5
C6 C8 H8B 109.5
H8A C8 H8B 109.5
C6 C8 H8C 109.5
H8A C8 H8C 109.5
H8B C8 H8C 109.5
N4 C9 N3 114.52(14)
N4 C9 S1 122.91(13)
N3 C9 S1 122.57(12)
N4 C10 C11 109.65(17)
N4 C10 H10A 109.7
C11 C10 H10A 109.7
N4 C10 H10B 109.7
C11 C10 H10B 109.7
H10A C10 H10B 108.2
C10 C11 H11A 109.5
C10 C11 H11B 109.5
H11A C11 H11B 109.5
C10 C11 H11C 109.5
H11A C11 H11C 109.5
H11B C11 H11C 109.5
N8 C12 N7 114.94(15)
N8 C12 S2 122.81(13)
N7 C12 S2 122.22(12)
N8 C13 C14 109.5(2)
N8 C13 H13A 109.8
C14 C13 H13A 109.8
N8 C13 H13B 109.8
C14 C13 H13B 109.8
H13A C13 H13B 108.2
C13 C14 H14A 109.5
C13 C14 H14B 109.5
H14A C14 H14B 109.5
C13 C14 H14C 109.5
H14A C14 H14C 109.5
H14B C14 H14C 109.5

loop_
_geom_bond_atom_site_label_1
_geom_bond_atom_site_label_2
_geom_bond_distance
_geom_bond_publ_flag
Ni1 N1 2.1247(14) y
Ni1 N2 2.0120(12) y
Ni1 N5 2.1258(13) y
Ni1 N6 2.0086(12) y
Ni1 S1 2.4089(5) y
Ni1 S2 2.4126(5) y
S1 C9 1.6927(15) ?
S2 C12 1.6912(16) ?
O1 N1 1.3769(18) ?
O1 H1O1 0.79(2) ?
O2 N5 1.3791(18) ?
O2 H1O2 0.83(2) ?
N1 C2 1.290(2) ?
N2 C1 1.290(2) ?
N2 N3 1.3538(19) ?
N3 C9 1.366(2) ?
N3 H1N3 0.76(2) ?
N4 C9 1.318(2) ?
N4 C10 1.450(3) ?
N4 H1N4 0.73(2) ?
N5 C6 1.2873(19) ?
N6 C5 1.288(2) ?
N6 N7 1.3656(19) ?
N7 C12 1.362(2) ?
N7 H1N7 0.87(2) ?
N8 C12 1.324(2) ?
N8 C13 1.454(3) ?
N8 H1N8 0.85(2) ?
C1 C2 1.479(2) ?
C1 C3 1.496(2) ?
C2 C4 1.491(3) ?
C3 H3A 0.9600 ?
C3 H3B 0.9600 ?
C3 H3C 0.9600 ?
C4 H4A 0.9600 ?
C4 H4B 0.9600 ?
C4 H4C 0.9600 ?
C5 C6 1.478(2) ?
C5 C7 1.495(2) ?
C6 C8 1.495(2) ?
C7 H7A 0.9600 ?
C7 H7B 0.9600 ?
C7 H7C 0.9600 ?
C8 H8A 0.9600 ?
C8 H8B 0.9600 ?
C8 H8C 0.9600 ?
C10 C11 1.497(3) ?
C10 H10A 0.9700 ?
C10 H10B 0.9700 ?
C11 H11A 0.9600 ?
C11 H11B 0.9600 ?
C11 H11C 0.9600 ?
C13 C14 1.503(3) ?
C13 H13A 0.9700 ?
C13 H13B 0.9700 ?
C14 H14A 0.9600 ?
C14 H14B 0.9600 ?
C14 H14C 0.9600 ?

loop_
_geom_hbond_atom_site_label_D
_geom_hbond_atom_site_label_H
_geom_hbond_atom_site_label_A
_geom_hbond_site_symmetry_A
_geom_hbond_distance_DH
_geom_hbond_distance_HA
_geom_hbond_distance_DA
_geom_hbond_angle_DHA
_geom_hbond_publ_flag
N4 H1N4 Cl1 3_566 0.730(19) 2.47(2) 3.1689(17) 161(2) yes
O2 H1O2 Cl1 . 0.84(3) 2.20(3) 3.0062(14) 161(2) yes
N7 H1N7 Cl2 3_667 0.87(2) 2.34(2) 3.1488(16) 153.9(17) yes
N3 H1N3 Cl1 3_566 0.76(2) 2.50(2) 3.2015(16) 154(2) yes
O1 H1O1 Cl2 . 0.79(3) 2.20(3) 2.9396(16) 157(2) yes
N8 H1N8 Cl2 3_667 0.85(2) 2.349(19) 3.1567(19) 159(2) yes

loop_
_geom_torsion_atom_site_label_1
_geom_torsion_atom_site_label_2
_geom_torsion_atom_site_label_3
_geom_torsion_atom_site_label_4
_geom_torsion
N6 Ni1 S1 C9 176.16(7)
N2 Ni1 S1 C9 -2.63(6)
N1 Ni1 S1 C9 -17.59(12)
N5 Ni1 S1 C9 -107.75(6)
S2 Ni1 S1 C9 93.31(6)
N6 Ni1 S2 C12 5.33(7)
N2 Ni1 S2 C12 -173.07(7)
N1 Ni1 S2 C12 -96.83(7)
N5 Ni1 S2 C12 2.54(13)
S1 Ni1 S2 C12 103.55(6)
N6 Ni1 N1 C2 -176.40(12)
N2 Ni1 N1 C2 2.22(11)
N5 Ni1 N1 C2 108.25(12)
S1 Ni1 N1 C2 17.54(19)
S2 Ni1 N1 C2 -92.93(12)
N6 Ni1 N1 O1 3.91(15)
N2 Ni1 N1 O1 -177.48(15)
N5 Ni1 N1 O1 -71.44(15)
S1 Ni1 N1 O1 -162.15(10)
S2 Ni1 N1 O1 87.38(14)
N1 Ni1 N2 C1 -3.45(12)
N5 Ni1 N2 C1 -88.10(12)
S1 Ni1 N2 C1 -177.77(12)
S2 Ni1 N2 C1 90.24(12)
N1 Ni1 N2 N3 179.70(12)
N5 Ni1 N2 N3 95.05(12)
S1 Ni1 N2 N3 5.37(11)
S2 Ni1 N2 N3 -86.61(11)
C1 N2 N3 C9 176.31(14)
Ni1 N2 N3 C9 -6.9(2)
N6 Ni1 N5 C6 5.21(12)
N2 Ni1 N5 C6 -176.46(12)
N1 Ni1 N5 C6 108.63(12)
S1 Ni1 N5 C6 -93.17(12)
S2 Ni1 N5 C6 8.1(2)
N6 Ni1 N5 O2 -175.74(15)
N2 Ni1 N5 O2 2.59(15)
N1 Ni1 N5 O2 -72.32(14)
S1 Ni1 N5 O2 85.88(14)
S2 Ni1 N5 O2 -172.89(10)
N1 Ni1 N6 C5 -92.46(13)
N5 Ni1 N6 C5 -7.07(12)
S1 Ni1 N6 C5 82.35(13)
S2 Ni1 N6 C5 173.99(13)
N1 Ni1 N6 N7 91.00(12)
N5 Ni1 N6 N7 176.39(13)
S1 Ni1 N6 N7 -94.19(12)
S2 Ni1 N6 N7 -2.56(11)
C5 N6 N7 C12 -179.00(16)
Ni1 N6 N7 C12 -2.5(2)
N3 N2 C1 C2 -179.18(14)
Ni1 N2 C1 C2 4.00(18)
N3 N2 C1 C3 -0.5(2)
Ni1 N2 C1 C3 -177.35(13)
O1 N1 C2 C1 178.83(13)
Ni1 N1 C2 C1 -0.92(18)
O1 N1 C2 C4 -0.7(3)
Ni1 N1 C2 C4 179.55(16)
N2 C1 C2 N1 -1.9(2)
C3 C1 C2 N1 179.44(15)
N2 C1 C2 C4 177.68(18)
C3 C1 C2 C4 -1.0(3)
N7 N6 C5 C6 -175.83(14)
Ni1 N6 C5 C6 7.6(2)
N7 N6 C5 C7 3.9(3)
Ni1 N6 C5 C7 -172.64(15)
O2 N5 C6 C5 177.75(14)
Ni1 N5 C6 C5 -3.03(19)
O2 N5 C6 C8 -0.7(2)
Ni1 N5 C6 C8 178.50(15)
N6 C5 C6 N5 -2.7(2)
C7 C5 C6 N5 177.58(17)
N6 C5 C6 C8 175.84(17)
C7 C5 C6 C8 -3.9(3)
C10 N4 C9 N3 -173.91(17)
C10 N4 C9 S1 5.8(3)
N2 N3 C9 N4 -176.40(14)
N2 N3 C9 S1 3.9(2)
Ni1 S1 C9 N4 -179.39(14)
Ni1 S1 C9 N3 0.27(14)
C9 N4 C10 C11 174.47(19)
C13 N8 C12 N7 -178.54(19)
C13 N8 C12 S2 -0.6(3)
N6 N7 C12 N8 -173.06(16)
N6 N7 C12 S2 8.9(2)
Ni1 S2 C12 N8 173.07(15)
Ni1 S2 C12 N7 -9.10(15)
C12 N8 C13 C14 -165.8(2)
